data_9009075
loop_
_publ_author_name
'Wyckoff, R. W. G.'

_publ_section_title
;
 Second edition. Interscience Publishers, New York, New York
 Rutile structure
;
_journal_name_full 'Crystal Structures'
_journal_page_first 239
_journal_page_last 444
_journal_volume 1
_journal_year 1963
_chemical_formula_sum 'F2 Mg'
_chemical_name_mineral Sellaite
_space_group_IT_number 136
_symmetry_space_group_name_Hall '-P 4n 2n'
_symmetry_space_group_name_H-M 'P 42/m n m'
_cell_angle_alpha 90
_cell_angle_beta 90
_cell_angle_gamma 90
_cell_length_a 4.623
_cell_length_b 4.623
_cell_length_c 3.052
_cell_formula_units_Z 2
_cell_volume 65.228
_database_code_amcsd 0011754
_exptl_crystal_density_diffrn 3.172
_cod_original_formula_sum 'Mg F2'
_cod_database_code 9009075

loop_
_space_group_symop_operation_xyz
x,y,z
-y,-x,z
y,x,-z
1/2+y,1/2-x,1/2-z
1/2-y,1/2+x,1/2+z
1/2+x,1/2-y,1/2+z
1/2-x,1/2+y,1/2-z
x,y,-z
-x,-y,z
y,x,z
-y,-x,-z
1/2-y,1/2+x,1/2-z
1/2+y,1/2-x,1/2+z
1/2-x,1/2+y,1/2+z
1/2+x,1/2-y,1/2-z
-x,-y,-z

loop_
_atom_site_label
_atom_site_fract_x
_atom_site_fract_y
_atom_site_fract_z
Mg 0.00000 0.00000 0.00000
F 0.30300 0.30300 0.00000

loop_
_cod_related_entry_id
_cod_related_entry_database
_cod_related_entry_code
1 AMCSD 0011754
